data_4319176
loop_
_publ_author_name
'Chi-Shen Lee'
'Gordon J. Miller'

_publ_contact_author_address
;
Department of Chemistry
Iowa State University
Ames, Iowa 50011
USA
;
_publ_contact_author_email gmiller@iastate.edu
_publ_contact_author_name 'Gordon J. Miller'
_publ_section_title
;
 Experimental and Theoretical Studies of Elemental Site Preferences in
 Quasicrystalline Approximants (R-Phases) within the Li-Mg-Zn-Al System
;
_journal_name_full 'Inorganic Chemistry'
_journal_page_first 338
_journal_page_last 345
_journal_paper_doi 10.1021/ic0008363
_journal_volume 40
_journal_year 2001
_chemical_formula_sum 'Al51.29 Li52 Zn56.71'
_chemical_formula_weight 5451.82
_chemical_name_systematic
; 
 ? 
;
_space_group_IT_number 204
_symmetry_cell_setting cubic
_symmetry_space_group_name_Hall '-I 2 2 3'
_symmetry_space_group_name_H-M 'I m -3'
_atom_sites_solution_hydrogens geom
_atom_sites_solution_primary direct
_atom_sites_solution_secondary difmap
_audit_creation_method SHELXL-97
_cell_angle_alpha 90.00
_cell_angle_beta 90.00
_cell_angle_gamma 90.00
_cell_formula_units_Z 1
_cell_length_a 13.9324(14)
_cell_length_b 13.9324(14)
_cell_length_c 13.9324(14)
_cell_measurement_temperature 293(2)
_cell_volume 2704.4(5)
_computing_structure_refinement 'SHELXL-97 (Sheldrick, 1997)'
_computing_structure_solution 'SHELXS-97 (Sheldrick, 1990)'
_diffrn_ambient_temperature 293(2)
_diffrn_measured_fraction_theta_full 0.922
_diffrn_measured_fraction_theta_max 0.922
_diffrn_radiation_monochromator graphite
_diffrn_radiation_source 'fine-focus sealed tube'
_diffrn_radiation_type MoK\a
_diffrn_radiation_wavelength 0.71073
_diffrn_reflns_av_R_equivalents 0.0313
_diffrn_reflns_av_sigmaI/netI 0.0224
_diffrn_reflns_limit_h_max 15
_diffrn_reflns_limit_h_min -15
_diffrn_reflns_limit_k_max 18
_diffrn_reflns_limit_k_min -5
_diffrn_reflns_limit_l_max 18
_diffrn_reflns_limit_l_min -17
_diffrn_reflns_number 5142
_diffrn_reflns_theta_full 29.56
_diffrn_reflns_theta_max 29.56
_diffrn_reflns_theta_min 2.07
_exptl_absorpt_coefficient_mu 12.727
_exptl_crystal_density_diffrn 3.347
_exptl_crystal_density_method 'not measured'
_exptl_crystal_F_000 2524
_refine_diff_density_max 1.499
_refine_diff_density_min -0.387
_refine_diff_density_rms 0.092
_refine_ls_extinction_coef 0.00020(3)
_refine_ls_extinction_expression Fc^*^=kFc[1+0.001xFc^2^\l^3^/sin(2\q)]^-1/4^
_refine_ls_extinction_method SHELXL
_refine_ls_goodness_of_fit_ref 1.028
_refine_ls_hydrogen_treatment mixed
_refine_ls_matrix_type full
_refine_ls_number_parameters 47
_refine_ls_number_reflns 661
_refine_ls_number_restraints 0
_refine_ls_restrained_S_all 1.028
_refine_ls_R_factor_all 0.0262
_refine_ls_R_factor_gt 0.0176
_refine_ls_shift/su_max 0.002
_refine_ls_shift/su_mean 0.000
_refine_ls_structure_factor_coef Fsqd
_refine_ls_weighting_details 'calc w=1/[\s^2^(Fo^2^)+(0.0118P)^2^+0.0000P] where P=(Fo^2^+2Fc^2^)/3'
_refine_ls_weighting_scheme calc
_refine_ls_wR_factor_gt 0.0306
_refine_ls_wR_factor_ref 0.0314
_reflns_number_gt 551
_reflns_number_total 661
_reflns_threshold_expression >2sigma(I)
_cod_data_source_file ic0008363_1.cif
_cod_data_source_block 9
_cod_database_code 4319176

loop_
_symmetry_equiv_pos_as_xyz
'x, y, z'
'-x, -y, z'
'-x, y, -z'
'x, -y, -z'
'z, x, y'
'z, -x, -y'
'-z, -x, y'
'-z, x, -y'
'y, z, x'
'-y, z, -x'
'y, -z, -x'
'-y, -z, x'
'x+1/2, y+1/2, z+1/2'
'-x+1/2, -y+1/2, z+1/2'
'-x+1/2, y+1/2, -z+1/2'
'x+1/2, -y+1/2, -z+1/2'
'z+1/2, x+1/2, y+1/2'
'z+1/2, -x+1/2, -y+1/2'
'-z+1/2, -x+1/2, y+1/2'
'-z+1/2, x+1/2, -y+1/2'
'y+1/2, z+1/2, x+1/2'
'-y+1/2, z+1/2, -x+1/2'
'y+1/2, -z+1/2, -x+1/2'
'-y+1/2, -z+1/2, x+1/2'
'-x, -y, -z'
'x, y, -z'
'x, -y, z'
'-x, y, z'
'-z, -x, -y'
'-z, x, y'
'z, x, -y'
'z, -x, y'
'-y, -z, -x'
'y, -z, x'
'-y, z, x'
'y, z, -x'
'-x+1/2, -y+1/2, -z+1/2'
'x+1/2, y+1/2, -z+1/2'
'x+1/2, -y+1/2, z+1/2'
'-x+1/2, y+1/2, z+1/2'
'-z+1/2, -x+1/2, -y+1/2'
'-z+1/2, x+1/2, y+1/2'
'z+1/2, x+1/2, -y+1/2'
'z+1/2, -x+1/2, y+1/2'
'-y+1/2, -z+1/2, -x+1/2'
'y+1/2, -z+1/2, x+1/2'
'-y+1/2, z+1/2, x+1/2'
'y+1/2, z+1/2, -x+1/2'

loop_
_atom_site_label
_atom_site_type_symbol
_atom_site_fract_x
_atom_site_fract_y
_atom_site_fract_z
_atom_site_U_iso_or_equiv
_atom_site_adp_type
_atom_site_occupancy
_atom_site_symmetry_multiplicity
_atom_site_calc_flag
_atom_site_refinement_flags
_atom_site_disorder_assembly
_atom_site_disorder_group
A1 Li 0.2002(5) 0.0000 0.5000 0.0234(17) Uani 1 4 d S . .
A2 Li 0.1883(2) 0.1883(2) 0.1883(2) 0.0229(14) Uani 1 3 d S . .
A3 Li 0.0000 0.3028(3) 0.1180(3) 0.0190(11) Uani 1 2 d S . .
M1 Zn 0.0000 0.17754(3) 0.31359(3) 0.01416(16) Uani 0.608(3) 2 d SP . .
M1A Al 0.0000 0.17754(3) 0.31359(3) 0.01416(16) Uani 0.39 2 d SP . .
M2 Zn 0.0000 0.09428(3) 0.15464(3) 0.01212(15) Uani 0.449(3) 2 d SP . .
M2A Al 0.0000 0.09428(3) 0.15464(3) 0.01212(15) Uani 0.55 2 d SP . .
M3 Zn 0.157909(19) 0.18973(2) 0.406304(19) 0.01423(11) Uani 0.653(3) 1 d P . .
M3A Al 0.157909(19) 0.18973(2) 0.406304(19) 0.01423(11) Uani 0.35 1 d P . .
M4 Al 0.40525(8) 0.0000 0.5000 0.0122(4) Uani 1 4 d S . .

loop_
_atom_site_aniso_label
_atom_site_aniso_U_11
_atom_site_aniso_U_22
_atom_site_aniso_U_33
_atom_site_aniso_U_23
_atom_site_aniso_U_13
_atom_site_aniso_U_12
A1 0.021(4) 0.024(4) 0.025(4) 0.000 0.000 0.000
A2 0.0229(14) 0.0229(14) 0.0229(14) -0.0027(15) -0.0027(15) -0.0027(15)
A3 0.018(3) 0.018(2) 0.021(3) -0.010(2) 0.000 0.000
M1 0.0140(2) 0.0137(2) 0.0148(2) -0.00276(17) 0.000 0.000
M1A 0.0140(2) 0.0137(2) 0.0148(2) -0.00276(17) 0.000 0.000
M2 0.0135(3) 0.0117(3) 0.0112(3) -0.00069(18) 0.000 0.000
M2A 0.0135(3) 0.0117(3) 0.0112(3) -0.00069(18) 0.000 0.000
M3 0.01208(17) 0.01729(18) 0.01333(17) 0.00094(12) -0.00190(12) 0.00195(12)
M3A 0.01208(17) 0.01729(18) 0.01333(17) 0.00094(12) -0.00190(12) 0.00195(12)
M4 0.0094(6) 0.0142(7) 0.0131(6) 0.000 0.000 0.000

loop_
_atom_type_symbol
_atom_type_description
_atom_type_scat_dispersion_real
_atom_type_scat_dispersion_imag
_atom_type_scat_source
Li Li -0.0003 0.0001 'International Tables Vol C Tables 4.2.6.8 and 6.1.1.4'
Al Al 0.0645 0.0514 'International Tables Vol C Tables 4.2.6.8 and 6.1.1.4'
Zn Zn 0.2839 1.4301 'International Tables Vol C Tables 4.2.6.8 and 6.1.1.4'

loop_
_geom_bond_atom_site_label_1
_geom_bond_atom_site_label_2
_geom_bond_distance
A1 A3 2.976(6)
A1 M1 3.106(4)
A1 M3 2.983(4)
A1 M3 3.0065(14)
A1 M4 2.857(7)
A1 M4 3.086(6)
A2 A2 2.976(12)
A2 A3 3.223(4)
A2 M1 3.1548(12)
A2 M2 2.970(5)
A2 M3 3.035(3)
A2 M3 3.066(3)
A3 A3 3.288(9)
A3 M1 2.950(5)
A3 M1 3.236(5)
A3 M2 2.948(4)
A3 M2 2.976(6)
A3 M3 3.030(4)
A3 M3 3.062(2)
A3 M4 3.463(5)
M1 M2 2.5000(7)
M1 M3 2.5569(4)
M1 M3 2.6386(5)
M1 M4 2.8417(7)
M2 M2 2.6272(10)
M2 M2 2.6598(6)
M3 M3 2.6108(6)
M3 M3 2.6640(4)
M3 M4 2.8802(6)
M4 M4 2.640(2)
